data_7008245
loop_
_publ_author_name
'Bermingham, Michael J.'
'Cloke, F Geoffrey N'
'Gardiner, Michael G.'
'Hitchcock, Peter B.'
'Wise, Lauren E.'
'Yates, Brian F.'

_publ_section_title
;
 Structural studies of group 1 metal 4-azapentalenyl complexes.
;
_journal_issue 7
_journal_name_full 'Dalton transactions (Cambridge, England : 2003)'
_journal_page_first 1157
_journal_page_last 1158
_journal_paper_doi 10.1039/b500198f
_journal_year 2005
_chemical_compound_source 'synthesis as described'
_chemical_formula_moiety 'C17 H24 K1 N3'
_chemical_formula_structural 'C17 H24 K N3'
_chemical_formula_sum 'C17 H24 K N3'
_chemical_formula_weight 309.49
_chemical_name_common (K(tmeda)(C11H8N))n
_chemical_name_systematic
;
?
;
_space_group_IT_number 2
_symmetry_cell_setting triclinic
_symmetry_Int_Tables_number 2
_symmetry_space_group_name_Hall '-P 1'
_symmetry_space_group_name_H-M 'P -1'
_atom_sites_solution_hydrogens geom
_atom_sites_solution_primary direct
_atom_sites_solution_secondary difmap
_audit_conform_dict_location ftp://ftp.iucr.org/cifdics/cif_core.dic
_audit_conform_dict_name cif_core.dic
_audit_conform_dict_version 2.1
_audit_creation_date 2000-08-19T11:36:43-00:00
_audit_creation_method 'WinGX routine CIF_UPDATE'
_cell_angle_alpha 77.0870(10)
_cell_angle_beta 82.899(2)
_cell_angle_gamma 82.0080(10)
_cell_formula_units_Z 8
_cell_length_a 10.1459(2)
_cell_length_b 17.4901(4)
_cell_length_c 20.9970(5)
_cell_measurement_reflns_used 58492
_cell_measurement_temperature 173(2)
_cell_measurement_theta_max 25.028
_cell_measurement_theta_min 3.705
_cell_measurement_wavelength 0.71073
_cell_volume 3579.91(14)
_computing_cell_refinement 'HKL Scalepack (Otwinowski & Minor 1997)'
_computing_data_reduction 'HKL Denzo and Scalepack (Otwinowski & Minor 1997)'
_computing_molecular_graphics 'Ortep-3 for Windows (Farrugia, 1997)'
_computing_publication_material 'WinGX publication routines (Farrugia, 1999)'
_computing_structure_refinement 'SHELXL-97 (Sheldrick, 1997)'
_computing_structure_solution 'SHELXS-97 (Sheldrick, 1997)'
_diffrn_ambient_temperature 173(2)
_diffrn_measured_fraction_theta_full 0.951
_diffrn_measured_fraction_theta_max 0.951
_diffrn_measurement_device KappaCCD
_diffrn_measurement_method CCD
_diffrn_radiation_monochromator graphite
_diffrn_radiation_probe x-ray
_diffrn_radiation_type MoK\a
_diffrn_radiation_wavelength 0.71073
_diffrn_reflns_av_R_equivalents 0.0695
_diffrn_reflns_av_unetI/netI 0.0531
_diffrn_reflns_limit_h_max 11
_diffrn_reflns_limit_h_min -12
_diffrn_reflns_limit_k_max 20
_diffrn_reflns_limit_k_min -20
_diffrn_reflns_limit_l_max 25
_diffrn_reflns_limit_l_min -24
_diffrn_reflns_number 38395
_diffrn_reflns_theta_full 25.06
_diffrn_reflns_theta_max 25.06
_diffrn_reflns_theta_min 3.72
_exptl_absorpt_coefficient_mu 0.295
_exptl_absorpt_correction_T_max 0.9168
_exptl_absorpt_correction_T_min 0.8912
_exptl_crystal_colour red
_exptl_crystal_density_diffrn 1.148
_exptl_crystal_density_method 'not measured'
_exptl_crystal_description prism
_exptl_crystal_F_000 1328
_exptl_crystal_size_max 0.4
_exptl_crystal_size_mid 0.4
_exptl_crystal_size_min 0.3
_refine_diff_density_max 1.219
_refine_diff_density_min -0.443
_refine_diff_density_rms 0.059
_refine_ls_extinction_method none
_refine_ls_goodness_of_fit_ref 1.034
_refine_ls_hydrogen_treatment mixed
_refine_ls_matrix_type full
_refine_ls_number_parameters 757
_refine_ls_number_reflns 12074
_refine_ls_number_restraints 0
_refine_ls_restrained_S_all 1.034
_refine_ls_R_factor_all 0.1079
_refine_ls_R_factor_gt 0.0881
_refine_ls_shift/su_max 0.001
_refine_ls_shift/su_mean 0
_refine_ls_structure_factor_coef Fsqd
_refine_ls_weighting_details 'calc w=1/[\s^2^(Fo^2^)+(0.1120P)^2^+5.0713P] where P=(Fo^2^+2Fc^2^)/3'
_refine_ls_weighting_scheme calc
_refine_ls_wR_factor_gt 0.222
_refine_ls_wR_factor_ref 0.2407
_reflns_number_gt 9492
_reflns_number_total 12074
_reflns_threshold_expression >2sigma(I)
_cod_data_source_file b500198f.txt
_cod_data_source_block jul1700
_cod_original_sg_symbol_H-M P-1
_cod_database_code 7008245

loop_
_symmetry_equiv_pos_as_xyz
'x, y, z'
'-x, -y, -z'

loop_
_atom_site_label
_atom_site_type_symbol
_atom_site_fract_x
_atom_site_fract_y
_atom_site_fract_z
_atom_site_U_iso_or_equiv
_atom_site_adp_type
_atom_site_occupancy
_atom_site_symmetry_multiplicity
_atom_site_calc_flag
_atom_site_refinement_flags
_atom_site_disorder_assembly
_atom_site_disorder_group
K1 K 0.67165(8) 1.15498(5) -0.38458(4) 0.0471(2) Uani 1 1 d . . 1
K2 K 0.17046(8) 1.04856(5) -0.27838(4) 0.0481(2) Uani 1 1 d . . 1
N1 N 0.4579(4) 1.0592(3) -0.3375(2) 0.0727(11) Uani 1 1 d . . 1
N2 N -0.0473(4) 1.0810(2) -0.3602(2) 0.0752(11) Uani 1 1 d . . 1
N3 N 0.6261(3) 1.31322(18) -0.45694(16) 0.0490(7) Uani 1 1 d . . 1
N4 N 0.6771(3) 1.1701(2) -0.52268(16) 0.0548(8) Uani 1 1 d . . 1
N5 N 0.1118(3) 1.01331(18) -0.13833(15) 0.0486(7) Uani 1 1 d . . 1
N6 N 0.1901(3) 0.88479(19) -0.21797(16) 0.0500(7) Uani 1 1 d . . 1
C1 C 0.3793(4) 1.1272(3) -0.3751(2) 0.0689(13) Uani 1 1 d . . 1
H1 H 0.3532 1.1345 -0.4182 0.083 Uiso 1 1 calc R . 1
C2 C 0.3525(4) 1.1785(3) -0.3316(2) 0.0655(11) Uani 1 1 d . . 1
H2 H 0.3031 1.2293 -0.3412 0.079 Uiso 1 1 calc R . 1
C3 C 0.4071(5) 1.1460(3) -0.2726(2) 0.0632(11) Uani 1 1 d . . 1
H3 H 0.4001 1.1708 -0.2362 0.076 Uiso 1 1 calc R . 1
C4 C 0.4734(4) 1.0720(3) -0.27526(18) 0.0530(10) Uani 1 1 d . . 1
C5 C 0.5530(4) 1.0057(2) -0.2408(2) 0.0535(9) Uani 1 1 d . . 1
C6 C 0.6006(4) 0.9861(3) -0.1787(2) 0.0633(11) Uani 1 1 d . . 1
H6 H 0.5788 1.0204 -0.1487 0.076 Uiso 1 1 calc R . 1
C7 C 0.6795(4) 0.9158(3) -0.1626(2) 0.0658(12) Uani 1 1 d . . 1
H7 H 0.7155 0.9002 -0.1214 0.079 Uiso 1 1 calc R . 1
C8 C 0.7050(5) 0.8686(3) -0.2077(3) 0.0722(13) Uani 1 1 d . . 1
H8 H 0.7559 0.8189 -0.1945 0.087 Uiso 1 1 calc R . 1
C9 C 0.6672(6) 0.8845(4) -0.2662(4) 0.0890(17) Uani 1 1 d . . 1
H9 H 0.6951 0.8486 -0.2944 0.107 Uiso 1 1 calc R . 1
C10 C 0.5877(4) 0.9525(3) -0.2876(3) 0.0771(16) Uani 1 1 d . . 1
C11 C 0.5278(6) 0.9903(4) -0.3454(3) 0.0813(15) Uani 1 1 d . . 1
H11 H 0.5357 0.9699 -0.3843 0.098 Uiso 1 1 calc R . 1
C12 C -0.1263(4) 1.0590(3) -0.2977(2) 0.0685(13) Uani 1 1 d . . 1
H12 H -0.1574 1.0096 -0.2777 0.082 Uiso 1 1 calc R . 1
C13 C -0.1448(5) 1.1280(3) -0.2746(2) 0.0685(12) Uani 1 1 d . . 1
H13 H -0.1934 1.1332 -0.2338 0.082 Uiso 1 1 calc R . 1
C14 C -0.0851(5) 1.1886(3) -0.3169(2) 0.0684(12) Uani 1 1 d . . 1
H14 H -0.0868 1.2407 -0.3102 0.082 Uiso 1 1 calc R . 1
C15 C -0.0228(4) 1.1604(2) -0.3705(2) 0.0558(10) Uani 1 1 d . . 1
C16 C 0.0594(4) 1.1798(3) -0.4317(2) 0.0602(11) Uani 1 1 d . . 1
C17 C 0.1127(5) 1.2478(3) -0.4654(3) 0.0762(14) Uani 1 1 d . . 1
H17 H 0.0956 1.2951 -0.4491 0.091 Uiso 1 1 calc R . 1
C18 C 0.1909(5) 1.2449(4) -0.5231(3) 0.0866(17) Uani 1 1 d . . 1
H18 H 0.2308 1.2898 -0.5478 0.104 Uiso 1 1 calc R . 1
C19 C 0.2097(5) 1.1739(5) -0.5441(3) 0.0868(18) Uani 1 1 d . . 1
H19 H 0.2612 1.1724 -0.5848 0.104 Uiso 1 1 calc R . 1
C20 C 0.1622(6) 1.1094(5) -0.5121(4) 0.0986(19) Uani 1 1 d . . 1
H20 H 0.1824 1.0631 -0.5297 0.118 Uiso 1 1 calc R . 1
C21 C 0.0871(5) 1.1061(4) -0.4563(3) 0.0865(19) Uani 1 1 d . . 1
C22 C 0.0179(5) 1.0498(3) -0.4088(3) 0.0841(16) Uani 1 1 d . . 1
H22 H 0.0184 0.9963 -0.4117 0.101 Uiso 1 1 calc R . 1
C23 C 0.6654(4) 1.3136(2) -0.5270(2) 0.0575(10) Uani 1 1 d . . 1
H23A H 0.7642 1.3086 -0.5346 0.069 Uiso 1 1 calc R . 1
H23B H 0.6307 1.3652 -0.5534 0.069 Uiso 1 1 calc R . 1
C24 C 0.6160(4) 1.2491(3) -0.5509(2) 0.0588(10) Uani 1 1 d . . 1
H24A H 0.5179 1.2515 -0.5401 0.071 Uiso 1 1 calc R . 1
H24B H 0.634 1.2586 -0.5992 0.071 Uiso 1 1 calc R . 1
C25 C 0.7134(5) 1.3586(3) -0.4333(3) 0.0737(13) Uani 1 1 d . . 1
H25A H 0.8066 1.3359 -0.4403 0.111 Uiso 1 1 calc R . 1
H25B H 0.6893 1.3567 -0.3864 0.111 Uiso 1 1 calc R . 1
H25C H 0.7028 1.4136 -0.4575 0.111 Uiso 1 1 calc R . 1
C26 C 0.4866(4) 1.3457(3) -0.4466(3) 0.0688(12) Uani 1 1 d . . 1
H26A H 0.4294 1.3147 -0.4625 0.103 Uiso 1 1 calc R . 1
H26B H 0.4747 1.4007 -0.4707 0.103 Uiso 1 1 calc R . 1
H26C H 0.4621 1.3436 -0.3997 0.103 Uiso 1 1 calc R . 1
C27 C 0.8176(4) 1.1572(3) -0.5458(3) 0.0756(14) Uani 1 1 d . . 1
H27A H 0.8545 1.1037 -0.5255 0.113 Uiso 1 1 calc R . 1
H27B H 0.8661 1.1959 -0.5339 0.113 Uiso 1 1 calc R . 1
H27C H 0.8269 1.1632 -0.5936 0.113 Uiso 1 1 calc R . 1
C28 C 0.6055(5) 1.1111(3) -0.5393(3) 0.0764(13) Uani 1 1 d . . 1
H28A H 0.5107 1.1195 -0.5235 0.115 Uiso 1 1 calc R . 1
H28B H 0.6434 1.0581 -0.5185 0.115 Uiso 1 1 calc R . 1
H28C H 0.6144 1.1163 -0.587 0.115 Uiso 1 1 calc R . 1
C29 C 0.1086(5) 0.9280(3) -0.1138(2) 0.0675(12) Uani 1 1 d . . 1
H29A H 0.0174 0.9156 -0.1162 0.081 Uiso 1 1 calc R . 1
H29B H 0.1251 0.9153 -0.0669 0.081 Uiso 1 1 calc R . 1
C30 C 0.2042(5) 0.8758(3) -0.1479(2) 0.0653(11) Uani 1 1 d . . 1
H30A H 0.2959 0.8855 -0.1431 0.078 Uiso 1 1 calc R . 1
H30B H 0.1941 0.8203 -0.1257 0.078 Uiso 1 1 calc R . 1
C31 C -0.0138(5) 1.0549(3) -0.1152(2) 0.0693(12) Uani 1 1 d . . 1
H31A H -0.0888 1.0368 -0.1309 0.104 Uiso 1 1 calc R . 1
H31B H -0.0135 1.1118 -0.1322 0.104 Uiso 1 1 calc R . 1
H31C H -0.0235 1.0439 -0.0671 0.104 Uiso 1 1 calc R . 1
C32 C 0.2233(5) 1.0403(3) -0.1157(3) 0.0775(13) Uani 1 1 d . . 1
H32A H 0.3074 1.0123 -0.1313 0.116 Uiso 1 1 calc R . 1
H32B H 0.2143 1.0296 -0.0676 0.116 Uiso 1 1 calc R . 1
H32C H 0.2236 1.0972 -0.1329 0.116 Uiso 1 1 calc R . 1
C33 C 0.3045(5) 0.8370(3) -0.2446(3) 0.0845(15) Uani 1 1 d . . 1
H33A H 0.3876 0.8538 -0.236 0.127 Uiso 1 1 calc R . 1
H33B H 0.3018 0.8438 -0.292 0.127 Uiso 1 1 calc R . 1
H33C H 0.3009 0.7812 -0.2235 0.127 Uiso 1 1 calc R . 1
C34 C 0.0685(5) 0.8589(3) -0.2306(3) 0.0823(15) Uani 1 1 d . . 1
H34A H -0.0089 0.8907 -0.2131 0.123 Uiso 1 1 calc R . 1
H34B H 0.0657 0.8032 -0.2094 0.123 Uiso 1 1 calc R . 1
H34C H 0.0662 0.8653 -0.2781 0.123 Uiso 1 1 calc R . 1
K3 K 0.44615(8) 0.65366(5) 0.11510(4) 0.0498(2) Uani 1 1 d . . 2
K4 K 0.94262(7) 0.55168(5) 0.22169(4) 0.0481(2) Uani 1 1 d . . 2
N7 N 0.6839(4) 0.5604(3) 0.1621(2) 0.0736(11) Uani 1 1 d . . 2
N8 N 1.1819(4) 0.5800(3) 0.1359(3) 0.0889(15) Uani 1 1 d . . 2
N9 N 0.4476(3) 0.81336(18) 0.04502(15) 0.0460(7) Uani 1 1 d . . 2
N10 N 0.5001(3) 0.67255(18) -0.02294(16) 0.0500(7) Uani 1 1 d . . 2
N11 N 0.9939(4) 0.3882(2) 0.27718(19) 0.0621(9) Uani 1 1 d . . 2
N12 N 0.9439(3) 0.5143(2) 0.36094(16) 0.0518(7) Uani 1 1 d . . 2
C35 C 0.7470(4) 0.6266(3) 0.1238(2) 0.0618(11) Uani 1 1 d . . 2
H35 H 0.7912 0.633 0.0807 0.074 Uiso 1 1 calc R . 2
C36 C 0.7267(5) 0.6789(3) 0.1662(2) 0.0679(12) Uani 1 1 d . . 2
H36 H 0.757 0.7296 0.1552 0.081 Uiso 1 1 calc R . 2
C37 C 0.6574(5) 0.6493(3) 0.2264(3) 0.0710(12) Uani 1 1 d . . 2
H37 H 0.6338 0.675 0.2622 0.085 Uiso 1 1 calc R . 2
C38 C 0.6308(4) 0.5770(3) 0.2233(2) 0.0553(10) Uani 1 1 d . . 2
C39 C 0.5638(4) 0.5081(3) 0.2587(2) 0.0618(11) Uani 1 1 d . . 2
C40 C 0.4943(5) 0.4898(3) 0.3217(3) 0.0749(14) Uani 1 1 d . . 2
H40 H 0.4852 0.5252 0.3507 0.09 Uiso 1 1 calc R . 2
C41 C 0.4389(5) 0.4179(3) 0.3405(3) 0.0714(13) Uani 1 1 d . . 2
H41 H 0.39 0.4029 0.382 0.086 Uiso 1 1 calc R . 2
C42 C 0.4594(5) 0.3702(3) 0.2951(3) 0.0704(13) Uani 1 1 d . . 2
H42 H 0.4254 0.3205 0.3077 0.085 Uiso 1 1 calc R . 2
C43 C 0.5232(5) 0.3878(3) 0.2347(3) 0.0813(15) Uani 1 1 d . . 2
H43 H 0.5292 0.3519 0.2063 0.098 Uiso 1 1 calc R . 2
C44 C 0.5793(4) 0.4562(3) 0.2135(3) 0.0737(14) Uani 1 1 d . . 2
C45 C 0.6511(5) 0.4917(3) 0.1548(3) 0.0749(13) Uani 1 1 d . . 2
H45 H 0.6725 0.4702 0.1166 0.09 Uiso 1 1 calc R . 2
C46 C 1.2427(4) 0.5592(3) 0.2007(3) 0.090(2) Uani 1 1 d . . 2
H46 H 1.2879 0.5103 0.2214 0.109 Uiso 1 1 calc R . 2
C47 C 1.2153(5) 0.6303(3) 0.2224(2) 0.0688(12) Uani 1 1 d . . 2
H47 H 1.2397 0.637 0.2629 0.083 Uiso 1 1 calc R . 2
C48 C 1.1498(4) 0.6891(3) 0.1791(2) 0.0677(12) Uani 1 1 d . . 2
H48 H 1.1237 0.7417 0.1848 0.081 Uiso 1 1 calc R . 2
C49 C 1.1272(4) 0.6601(2) 0.1253(2) 0.0576(11) Uani 1 1 d . . 2
C50 C 1.0658(4) 0.6801(2) 0.0650(2) 0.0558(10) Uani 1 1 d . . 2
C51 C 0.9982(5) 0.7484(3) 0.0302(3) 0.0676(12) Uani 1 1 d . . 2
H51 H 0.9846 0.7963 0.0456 0.081 Uiso 1 1 calc R . 2
C52 C 0.9529(5) 0.7436(4) -0.0266(3) 0.0880(17) Uani 1 1 d . . 2
H52 H 0.9057 0.7881 -0.0525 0.106 Uiso 1 1 calc R . 2
C53 C 0.9772(7) 0.6720(6) -0.0458(3) 0.098(2) Uani 1 1 d . . 2
H53 H 0.9475 0.6698 -0.0864 0.117 Uiso 1 1 calc R . 2
C54 C 1.0343(8) 0.6108(6) -0.0146(5) 0.114(3) Uani 1 1 d . . 2
H54 H 1.0433 0.5635 -0.0307 0.137 Uiso 1 1 calc R . 2
C55 C 1.0812(5) 0.6103(4) 0.0391(3) 0.0857(19) Uani 1 1 d . . 2
C56 C 1.1519(6) 0.5488(3) 0.0849(5) 0.111(3) Uani 1 1 d . . 2
H56 H 1.1742 0.4955 0.0807 0.133 Uiso 1 1 calc R . 2
C57 C 0.4366(4) 0.8161(2) -0.02453(19) 0.0498(9) Uani 1 1 d . . 2
H57A H 0.4558 0.8687 -0.0504 0.06 Uiso 1 1 calc R . 2
H57B H 0.3435 0.8097 -0.03 0.06 Uiso 1 1 calc R . 2
C58 C 0.5300(4) 0.7534(2) -0.05159(19) 0.0524(9) Uani 1 1 d . . 2
H58A H 0.5259 0.7635 -0.0997 0.063 Uiso 1 1 calc R . 2
H58B H 0.6226 0.7581 -0.0438 0.063 Uiso 1 1 calc R . 2
C59 C 0.3283(5) 0.8588(3) 0.0718(2) 0.0681(12) Uani 1 1 d . . 2
H59A H 0.2478 0.8367 0.0662 0.102 Uiso 1 1 calc R . 2
H59B H 0.324 0.9141 0.0484 0.102 Uiso 1 1 calc R . 2
H59C H 0.3338 0.8557 0.1186 0.102 Uiso 1 1 calc R . 2
C60 C 0.5665(5) 0.8465(3) 0.0535(2) 0.0665(11) Uani 1 1 d . . 2
H60A H 0.5716 0.8435 0.1003 0.1 Uiso 1 1 calc R . 2
H60B H 0.562 0.9018 0.0301 0.1 Uiso 1 1 calc R . 2
H60C H 0.6462 0.8164 0.0359 0.1 Uiso 1 1 calc R . 2
C61 C 0.3752(4) 0.6584(3) -0.0437(3) 0.0676(12) Uani 1 1 d . . 2
H61A H 0.3565 0.6043 -0.0237 0.101 Uiso 1 1 calc R . 2
H61B H 0.3831 0.6657 -0.0916 0.101 Uiso 1 1 calc R . 2
H61C H 0.302 0.6958 -0.0297 0.101 Uiso 1 1 calc R . 2
C62 C 0.6086(5) 0.6170(3) -0.0436(3) 0.0720(13) Uani 1 1 d . . 2
H62A H 0.5887 0.5629 -0.0244 0.108 Uiso 1 1 calc R . 2
H62B H 0.6921 0.6255 -0.0286 0.108 Uiso 1 1 calc R . 2
H62C H 0.618 0.6251 -0.0915 0.108 Uiso 1 1 calc R . 2
C63 C 0.9405(6) 0.4293(3) 0.3834(2) 0.0793(14) Uani 1 1 d . . 2
H63A H 0.9659 0.414 0.429 0.095 Uiso 1 1 calc R . 2
H63B H 0.8472 0.4179 0.3846 0.095 Uiso 1 1 calc R . 2
C64 C 1.0265(6) 0.3797(3) 0.3442(3) 0.0818(15) Uani 1 1 d . . 2
H64A H 1.0232 0.3239 0.367 0.098 Uiso 1 1 calc R . 2
H64B H 1.1196 0.3915 0.3427 0.098 Uiso 1 1 calc R . 2
C65 C 0.8210(5) 0.5549(4) 0.3886(3) 0.0847(16) Uani 1 1 d . . 2
H65A H 0.7431 0.5374 0.375 0.127 Uiso 1 1 calc R . 2
H65B H 0.8201 0.6121 0.3726 0.127 Uiso 1 1 calc R . 2
H65C H 0.8177 0.5424 0.4366 0.127 Uiso 1 1 calc R . 2
C66 C 1.0594(5) 0.5403(3) 0.3808(2) 0.0743(13) Uani 1 1 d . . 2
H66A H 1.1414 0.5132 0.3624 0.112 Uiso 1 1 calc R . 2
H66B H 1.0562 0.528 0.4289 0.112 Uiso 1 1 calc R . 2
H66C H 1.0584 0.5975 0.3647 0.112 Uiso 1 1 calc R . 2
C67 C 1.1077(6) 0.3475(4) 0.2419(4) 0.102(2) Uani 1 1 d . . 2
H67A H 1.1901 0.3692 0.2451 0.153 Uiso 1 1 calc R . 2
H67B H 1.0919 0.3554 0.1956 0.153 Uiso 1 1 calc R . 2
H67C H 1.1165 0.2909 0.2616 0.153 Uiso 1 1 calc R . 2
C68 C 0.8736(6) 0.3555(4) 0.2719(4) 0.106(2) Uani 1 1 d . . 2
H68A H 0.8585 0.3636 0.2255 0.159 Uiso 1 1 calc R . 2
H68B H 0.7974 0.3818 0.2953 0.159 Uiso 1 1 calc R . 2
H68C H 0.8834 0.2988 0.2912 0.159 Uiso 1 1 calc R . 2

loop_
_atom_site_aniso_label
_atom_site_aniso_U_11
_atom_site_aniso_U_22
_atom_site_aniso_U_33
_atom_site_aniso_U_23
_atom_site_aniso_U_13
_atom_site_aniso_U_12
K1 0.0383(4) 0.0538(5) 0.0482(5) -0.0017(3) -0.0108(3) -0.0103(3)
K2 0.0383(4) 0.0563(5) 0.0471(4) 0.0009(3) -0.0079(3) -0.0121(3)
N1 0.056(2) 0.098(3) 0.070(2) -0.026(2) 0.0120(19) -0.035(2)
N2 0.058(2) 0.075(3) 0.099(3) -0.027(2) -0.036(2) 0.0091(19)
N3 0.0432(16) 0.0476(17) 0.0573(19) -0.0108(14) -0.0045(14) -0.0099(13)
N4 0.0540(19) 0.064(2) 0.0510(18) -0.0216(16) -0.0144(15) 0.0007(15)
N5 0.0457(17) 0.0514(18) 0.0460(17) -0.0105(14) -0.0027(13) 0.0022(13)
N6 0.0491(18) 0.0503(17) 0.0517(18) -0.0141(14) -0.0001(14) -0.0085(14)
C1 0.043(2) 0.109(4) 0.049(2) 0.014(2) -0.0126(18) -0.031(2)
C2 0.057(3) 0.061(3) 0.069(3) 0.004(2) 0.003(2) -0.011(2)
C3 0.065(3) 0.067(3) 0.059(3) -0.011(2) 0.003(2) -0.024(2)
C4 0.043(2) 0.079(3) 0.042(2) -0.0123(19) -0.0011(15) -0.0264(19)
C5 0.0384(19) 0.057(2) 0.067(3) -0.0182(19) 0.0088(17) -0.0166(17)
C6 0.047(2) 0.061(3) 0.083(3) -0.019(2) 0.012(2) -0.0171(19)
C7 0.050(2) 0.072(3) 0.067(3) 0.009(2) -0.008(2) -0.012(2)
C8 0.054(3) 0.063(3) 0.090(4) -0.002(3) 0.008(2) -0.010(2)
C9 0.072(3) 0.081(4) 0.114(5) -0.025(3) 0.012(3) -0.022(3)
C10 0.042(2) 0.055(3) 0.134(5) -0.030(3) 0.029(3) -0.0200(19)
C11 0.070(3) 0.114(5) 0.069(3) -0.025(3) -0.003(3) -0.039(3)
C12 0.040(2) 0.073(3) 0.080(3) 0.027(2) -0.023(2) -0.019(2)
C13 0.057(3) 0.090(4) 0.055(3) -0.009(2) -0.019(2) 0.004(2)
C14 0.071(3) 0.063(3) 0.077(3) -0.018(2) -0.031(2) -0.001(2)
C15 0.048(2) 0.0390(19) 0.082(3) -0.0007(19) -0.032(2) -0.0057(16)
C16 0.046(2) 0.068(3) 0.069(3) -0.017(2) -0.024(2) 0.0050(19)
C17 0.058(3) 0.090(4) 0.083(3) -0.020(3) -0.031(3) 0.008(2)
C18 0.059(3) 0.107(4) 0.080(4) 0.023(3) -0.020(3) -0.021(3)
C19 0.055(3) 0.144(6) 0.054(3) -0.015(3) -0.010(2) 0.009(3)
C20 0.075(4) 0.124(5) 0.102(5) -0.035(4) -0.036(4) 0.013(4)
C21 0.045(2) 0.143(5) 0.082(3) -0.061(4) -0.031(2) 0.037(3)
C22 0.063(3) 0.077(3) 0.115(5) -0.009(3) -0.037(3) -0.008(3)
C23 0.050(2) 0.056(2) 0.060(2) 0.0041(19) -0.0038(18) -0.0105(18)
C24 0.051(2) 0.074(3) 0.050(2) -0.011(2) -0.0107(17) 0.0015(19)
C25 0.071(3) 0.059(3) 0.101(4) -0.025(3) -0.025(3) -0.013(2)
C26 0.054(2) 0.061(3) 0.088(3) -0.015(2) 0.004(2) -0.006(2)
C27 0.051(3) 0.088(3) 0.096(4) -0.043(3) -0.018(2) 0.010(2)
C28 0.079(3) 0.087(3) 0.076(3) -0.035(3) -0.014(3) -0.014(3)
C29 0.094(3) 0.055(2) 0.047(2) -0.0051(19) 0.003(2) -0.003(2)
C30 0.081(3) 0.054(2) 0.059(3) -0.0058(19) -0.016(2) -0.003(2)
C31 0.059(3) 0.082(3) 0.062(3) -0.022(2) -0.001(2) 0.017(2)
C32 0.068(3) 0.096(4) 0.074(3) -0.017(3) -0.011(2) -0.025(3)
C33 0.062(3) 0.089(4) 0.099(4) -0.026(3) 0.010(3) -0.003(3)
C34 0.066(3) 0.078(3) 0.111(4) -0.025(3) -0.029(3) -0.012(2)
K3 0.0350(4) 0.0556(5) 0.0513(5) 0.0010(4) -0.0020(3) -0.0017(3)
K4 0.0344(4) 0.0555(5) 0.0490(5) -0.0022(4) -0.0045(3) -0.0009(3)
N7 0.053(2) 0.082(3) 0.089(3) -0.025(2) -0.031(2) 0.0144(19)
N8 0.053(2) 0.054(2) 0.142(4) -0.007(3) 0.031(3) -0.0059(18)
N9 0.0432(16) 0.0458(16) 0.0494(17) -0.0115(13) -0.0058(13) -0.0025(13)
N10 0.0465(17) 0.0484(17) 0.0549(18) -0.0176(14) 0.0081(14) -0.0050(13)
N11 0.063(2) 0.0478(18) 0.081(2) -0.0199(17) -0.0290(19) 0.0047(16)
N12 0.0492(18) 0.0575(19) 0.0499(18) -0.0114(15) -0.0046(14) -0.0101(14)
C35 0.038(2) 0.078(3) 0.057(2) 0.011(2) -0.0061(17) -0.0059(19)
C36 0.059(3) 0.067(3) 0.069(3) 0.002(2) -0.016(2) 0.004(2)
C37 0.064(3) 0.077(3) 0.071(3) -0.020(2) -0.016(2) 0.012(2)
C38 0.0361(19) 0.080(3) 0.053(2) -0.029(2) -0.0109(16) 0.0118(18)
C39 0.042(2) 0.062(2) 0.079(3) -0.002(2) -0.023(2) 0.0009(18)
C40 0.056(3) 0.066(3) 0.109(4) -0.023(3) -0.039(3) 0.010(2)
C41 0.051(2) 0.083(3) 0.073(3) 0.000(3) -0.016(2) -0.001(2)
C42 0.053(3) 0.059(3) 0.093(4) 0.007(2) -0.024(2) -0.007(2)
C43 0.065(3) 0.076(3) 0.094(4) -0.002(3) -0.019(3) 0.010(2)
C44 0.047(2) 0.059(3) 0.116(4) -0.010(3) -0.037(3) 0.004(2)
C45 0.055(3) 0.085(3) 0.083(3) -0.016(3) -0.013(2) 0.000(2)
C46 0.0239(19) 0.084(4) 0.123(4) 0.057(3) -0.004(2) 0.0003(19)
C47 0.060(3) 0.083(3) 0.059(3) 0.001(2) -0.001(2) -0.023(2)
C48 0.054(2) 0.062(3) 0.078(3) -0.007(2) 0.015(2) -0.007(2)
C49 0.0358(19) 0.046(2) 0.077(3) 0.006(2) 0.0100(18) -0.0003(15)
C50 0.043(2) 0.052(2) 0.072(3) -0.018(2) 0.0151(19) -0.0149(17)
C51 0.054(2) 0.070(3) 0.080(3) -0.018(2) 0.008(2) -0.023(2)
C52 0.064(3) 0.099(4) 0.085(4) 0.027(3) -0.009(3) -0.027(3)
C53 0.090(4) 0.163(7) 0.055(3) -0.025(4) 0.010(3) -0.076(5)
C54 0.100(5) 0.130(6) 0.124(7) -0.053(5) 0.045(5) -0.058(5)
C55 0.064(3) 0.113(5) 0.103(4) -0.072(4) 0.043(3) -0.053(3)
C56 0.062(3) 0.051(3) 0.202(8) -0.027(4) 0.057(4) -0.007(3)
C57 0.052(2) 0.0425(19) 0.054(2) -0.0037(16) -0.0126(17) -0.0036(16)
C58 0.049(2) 0.058(2) 0.049(2) -0.0102(17) 0.0029(16) -0.0121(17)
C59 0.061(3) 0.064(3) 0.079(3) -0.027(2) 0.005(2) 0.004(2)
C60 0.061(3) 0.063(3) 0.080(3) -0.019(2) -0.022(2) -0.005(2)
C61 0.055(2) 0.070(3) 0.084(3) -0.028(2) 0.006(2) -0.017(2)
C62 0.064(3) 0.065(3) 0.087(3) -0.031(2) 0.005(2) 0.007(2)
C63 0.100(4) 0.072(3) 0.060(3) 0.005(2) -0.002(3) -0.025(3)
C64 0.099(4) 0.052(3) 0.092(4) 0.001(2) -0.039(3) -0.002(2)
C65 0.057(3) 0.127(5) 0.073(3) -0.038(3) -0.004(2) 0.004(3)
C66 0.063(3) 0.102(4) 0.063(3) -0.014(3) -0.007(2) -0.034(3)
C67 0.078(4) 0.082(4) 0.151(6) -0.047(4) -0.013(4) 0.009(3)
C68 0.068(3) 0.079(4) 0.182(7) -0.030(4) -0.056(4) -0.002(3)

loop_
_atom_type_symbol
_atom_type_description
_atom_type_scat_dispersion_real
_atom_type_scat_dispersion_imag
_atom_type_scat_source
C C 0.0033 0.0016 'International Tables Vol C Tables 4.2.6.8 and 6.1.1.4'
H H 0 0 'International Tables Vol C Tables 4.2.6.8 and 6.1.1.4'
K K 0.2009 0.2494 'International Tables Vol C Tables 4.2.6.8 and 6.1.1.4'
N N 0.0061 0.0033 'International Tables Vol C Tables 4.2.6.8 and 6.1.1.4'

loop_
_geom_angle_atom_site_label_1
_geom_angle_atom_site_label_2
_geom_angle_atom_site_label_3
_geom_angle
_geom_angle_site_symmetry_1
_geom_angle_site_symmetry_3
_geom_angle_publ_flag
N4 K1 N3 65.31(10) . . ?
N4 K1 N1 101.25(11) . . ?
N3 K1 N1 122.01(12) . . ?
N4 K1 C12 126.69(13) . 1_655 ?
N3 K1 C12 137.23(11) . 1_655 ?
N1 K1 C12 97.34(13) . 1_655 ?
N4 K1 N2 101.58(12) . 1_655 ?
N3 K1 N2 120.04(11) . 1_655 ?
N1 K1 N2 117.90(14) . 1_655 ?
C12 K1 N2 28.00(13) 1_655 1_655 ?
N4 K1 C1 87.30(11) . . ?
N3 K1 C1 93.66(12) . . ?
N1 K1 C1 28.46(13) . . ?
C12 K1 C1 125.09(12) 1_655 . ?
N2 K1 C1 145.92(14) 1_655 . ?
N4 K1 C13 142.02(12) . 1_655 ?
N3 K1 C13 116.00(12) . 1_655 ?
N1 K1 C13 107.36(14) . 1_655 ?
C12 K1 C13 26.31(13) 1_655 1_655 ?
N2 K1 C13 42.63(13) 1_655 1_655 ?
C1 K1 C13 128.79(13) . 1_655 ?
N4 K1 C4 127.94(10) . . ?
N3 K1 C4 125.25(11) . . ?
N1 K1 C4 26.88(10) . . ?
C12 K1 C4 82.37(12) 1_655 . ?
N2 K1 C4 109.00(13) 1_655 . ?
C1 K1 C4 45.16(11) . . ?
C13 K1 C4 84.20(12) 1_655 . ?
N4 K1 C15 100.86(11) . 1_655 ?
N3 K1 C15 95.59(9) . 1_655 ?
N1 K1 C15 141.74(12) . 1_655 ?
C12 K1 C15 44.64(11) 1_655 1_655 ?
N2 K1 C15 26.21(10) 1_655 1_655 ?
C1 K1 C15 169.61(12) . 1_655 ?
C13 K1 C15 41.96(13) 1_655 1_655 ?
C4 K1 C15 124.72(11) . 1_655 ?
N4 K1 C14 122.83(12) . 1_655 ?
N3 K1 C14 93.96(11) . 1_655 ?
N1 K1 C14 132.58(13) . 1_655 ?
C12 K1 C14 43.63(13) 1_655 1_655 ?
N2 K1 C14 42.19(12) 1_655 1_655 ?
C1 K1 C14 149.23(14) . 1_655 ?
C13 K1 C14 25.47(13) 1_655 1_655 ?
C4 K1 C14 107.93(12) . 1_655 ?
C15 K1 C14 25.06(12) 1_655 1_655 ?
N4 K1 C2 105.10(11) . . ?
N3 K1 C2 85.32(10) . . ?
N1 K1 C2 41.75(13) . . ?
C12 K1 C2 121.37(12) 1_655 . ?
N2 K1 C2 149.27(13) 1_655 . ?
C1 K1 C2 25.06(13) . . ?
C13 K1 C2 112.87(13) 1_655 . ?
C4 K1 C2 41.31(12) . . ?
C15 K1 C2 151.71(13) 1_655 . ?
C14 K1 C2 126.67(14) 1_655 . ?
N4 K1 C11 95.23(12) . . ?
N3 K1 C11 139.98(13) . . ?
N1 K1 C11 23.84(13) . . ?
C12 K1 C11 82.69(14) 1_655 . ?
N2 K1 C11 97.27(14) 1_655 . ?
C1 K1 C11 48.86(15) . . ?
C13 K1 C11 100.90(15) 1_655 . ?
C4 K1 C11 40.89(13) . . ?
C15 K1 C11 123.19(13) 1_655 . ?
C14 K1 C11 125.17(14) 1_655 . ?
C2 K1 C11 65.57(14) . . ?
N4 K1 C3 128.30(11) . . ?
N3 K1 C3 101.59(11) . . ?
N1 K1 C3 41.21(12) . . ?
C12 K1 C3 97.59(13) 1_655 . ?
N2 K1 C3 125.59(13) 1_655 . ?
C1 K1 C3 42.02(12) . . ?
C13 K1 C3 89.50(13) 1_655 . ?
C4 K1 C3 24.45(11) . . ?
C15 K1 C3 130.73(12) 1_655 . ?
C14 K1 C3 107.22(13) 1_655 . ?
C2 K1 C3 24.21(12) . . ?
C11 K1 C3 62.08(13) . . ?
N4 K1 C27 23.47(10) . . ?
N3 K1 C27 72.94(11) . . ?
N1 K1 C27 117.20(12) . . ?
C12 K1 C27 105.33(13) 1_655 . ?
N2 K1 C27 78.75(12) 1_655 . ?
C1 K1 C27 109.36(12) . . ?
C13 K1 C27 118.58(12) 1_655 . ?
C4 K1 C27 143.25(11) . . ?
C15 K1 C27 78.00(12) 1_655 . ?
C14 K1 C27 101.38(13) 1_655 . ?
C2 K1 C27 128.56(12) . . ?
C11 K1 C27 103.46(13) . . ?
C3 K1 C27 151.23(11) . . ?
N6 K2 N5 64.54(9) . . ?
N6 K2 N2 107.53(11) . . ?
N5 K2 N2 118.99(12) . . ?
N6 K2 C1 125.15(13) . . ?
N5 K2 C1 136.75(11) . . ?
N2 K2 C1 98.98(13) . . ?
N6 K2 N1 99.35(12) . . ?
N5 K2 N1 119.72(11) . . ?
N2 K2 N1 121.22(13) . . ?
C1 K2 N1 28.06(13) . . ?
N6 K2 C2 139.30(11) . . ?
N5 K2 C2 115.19(12) . . ?
N2 K2 C2 106.65(13) . . ?
C1 K2 C2 26.62(13) . . ?
N1 K2 C2 42.92(13) . . ?
N6 K2 C12 93.98(11) . . ?
N5 K2 C12 91.01(11) . . ?
N2 K2 C12 28.10(13) . . ?
C1 K2 C12 125.88(12) . . ?
N1 K2 C12 149.27(13) . . ?
C2 K2 C12 126.16(12) . . ?
N6 K2 C15 134.36(10) . . ?
N5 K2 C15 122.21(11) . . ?
N2 K2 C15 26.97(11) . . ?
C1 K2 C15 82.77(12) . . ?
N1 K2 C15 110.06(13) . . ?
C2 K2 C15 82.54(12) . . ?
C12 K2 C15 44.73(11) . . ?
N6 K2 C3 119.02(11) . . ?
N5 K2 C3 93.17(11) . . ?
N2 K2 C3 131.74(13) . . ?
C1 K2 C3 43.85(12) . . ?
N1 K2 C3 42.08(12) . . ?
C2 K2 C3 25.79(12) . . ?
C12 K2 C3 145.06(13) . . ?
C15 K2 C3 106.06(11) . . ?
N6 K2 C4 97.20(11) . . ?
N5 K2 C4 95.15(9) . . ?
N2 K2 C4 143.88(13) . . ?
C1 K2 C4 44.90(11) . . ?
N1 K2 C4 26.07(10) . . ?
C2 K2 C4 42.56(12) . . ?
C12 K2 C4 168.72(12) . . ?
C15 K2 C4 124.29(11) . . ?
C3 K2 C4 25.25(12) . . ?
N6 K2 C22 100.87(12) . . ?
N5 K2 C22 137.42(13) . . ?
N2 K2 C22 23.51(13) . . ?
C1 K2 C22 85.14(14) . . ?
N1 K2 C22 101.56(14) . . ?
C2 K2 C22 101.65(14) . . ?
C12 K2 C22 48.45(15) . . ?
C15 K2 C22 40.53(13) . . ?
C3 K2 C22 126.81(14) . . ?
C4 K2 C22 127.11(13) . . ?
N6 K2 C13 110.90(12) . . ?
N5 K2 C13 82.88(10) . . ?
N2 K2 C13 41.15(12) . . ?
C1 K2 C13 120.37(13) . . ?
N1 K2 C13 148.38(13) . . ?
C2 K2 C13 109.30(13) . . ?
C12 K2 C13 24.64(13) . . ?
C15 K2 C13 40.64(12) . . ?
C3 K2 C13 122.12(13) . . ?
C4 K2 C13 147.36(13) . . ?
C22 K2 C13 64.66(14) . . ?
N6 K2 C14 134.25(11) . . ?
N5 K2 C14 98.89(11) . . ?
N2 K2 C14 41.14(12) . . ?
C1 K2 C14 96.72(14) . . ?
N1 K2 C14 124.57(13) . . ?
C2 K2 C14 86.41(13) . . ?
C12 K2 C14 41.69(12) . . ?
C15 K2 C14 24.23(12) . . ?
C3 K2 C14 103.46(12) . . ?
C4 K2 C14 127.65(12) . . ?
C22 K2 C14 61.55(14) . . ?
C13 K2 C14 23.91(12) . . ?
N6 K2 C32 75.00(11) . . ?
N5 K2 C32 23.96(10) . . ?
N2 K2 C32 139.11(13) . . ?
C1 K2 C32 112.82(12) . . ?
N1 K2 C32 97.68(12) . . ?
C2 K2 C32 92.95(13) . . ?
C12 K2 C32 112.53(13) . . ?
C15 K2 C32 131.45(13) . . ?
C3 K2 C32 69.54(12) . . ?
C4 K2 C32 72.12(11) . . ?
C22 K2 C32 160.74(14) . . ?
C13 K2 C32 98.79(12) . . ?
C14 K2 C32 107.54(13) . . ?
C11 N1 C4 109.5(5) . . ?
C11 N1 C1 139.7(5) . . ?
C4 N1 C1 110.6(4) . . ?
C11 N1 K1 96.6(3) . . ?
C4 N1 K1 85.8(2) . . ?
C1 N1 K1 82.6(2) . . ?
C11 N1 K2 115.2(3) . . ?
C4 N1 K2 82.1(2) . . ?
C1 N1 K2 74.5(2) . . ?
K1 N1 K2 148.16(18) . . ?
C22 N2 C15 108.8(5) . . ?
C22 N2 C12 141.1(5) . . ?
C15 N2 C12 109.9(4) . . ?
C22 N2 K2 96.3(3) . . ?
C15 N2 K2 85.0(2) . . ?
C12 N2 K2 82.8(2) . . ?
C22 N2 K1 114.3(3) . 1_455 ?
C15 N2 K1 82.8(2) . 1_455 ?
C12 N2 K1 75.0(2) . 1_455 ?
K2 N2 K1 149.23(18) . 1_455 ?
C26 N3 C25 110.4(3) . . ?
C26 N3 C23 110.9(3) . . ?
C25 N3 C23 109.6(3) . . ?
C26 N3 K1 111.3(2) . . ?
C25 N3 K1 106.3(3) . . ?
C23 N3 K1 108.3(2) . . ?
C27 N4 C24 112.3(4) . . ?
C27 N4 C28 109.3(4) . . ?
C24 N4 C28 109.4(3) . . ?
C27 N4 K1 105.2(3) . . ?
C24 N4 K1 108.6(2) . . ?
C28 N4 K1 112.1(3) . . ?
C32 N5 C31 109.7(4) . . ?
C32 N5 C29 111.0(4) . . ?
C31 N5 C29 108.9(4) . . ?
C32 N5 K2 102.7(3) . . ?
C31 N5 K2 113.9(2) . . ?
C29 N5 K2 110.5(2) . . ?
C34 N6 C33 108.8(4) . . ?
C34 N6 C30 113.5(4) . . ?
C33 N6 C30 106.8(4) . . ?
C34 N6 K2 104.5(3) . . ?
C33 N6 K2 114.4(3) . . ?
C30 N6 K2 108.9(2) . . ?
C2 C1 N1 102.4(4) . . ?
C2 C1 K2 79.0(2) . . ?
N1 C1 K2 77.4(2) . . ?
C2 C1 K1 87.3(3) . . ?
N1 C1 K1 69.0(2) . . ?
K2 C1 K1 139.86(15) . . ?
C3 C2 C1 111.6(4) . . ?
C3 C2 K2 81.3(2) . . ?
C1 C2 K2 74.4(2) . . ?
C3 C2 K1 79.8(3) . . ?
C1 C2 K1 67.6(2) . . ?
K2 C2 K1 126.90(16) . . ?
C4 C3 C2 109.2(4) . . ?
C4 C3 K2 77.6(2) . . ?
C2 C3 K2 73.0(2) . . ?
C4 C3 K1 68.0(2) . . ?
C2 C3 K1 76.0(3) . . ?
K2 C3 K1 121.80(15) . . ?
C3 C4 N1 106.1(4) . . ?
C3 C4 C5 144.7(4) . . ?
N1 C4 C5 109.2(4) . . ?
C3 C4 K1 87.6(2) . . ?
N1 C4 K1 67.4(2) . . ?
C5 C4 K1 104.4(2) . . ?
C3 C4 K2 77.1(2) . . ?
N1 C4 K2 71.9(2) . . ?
C5 C4 K2 115.4(2) . . ?
K1 C4 K2 130.07(13) . . ?
C6 C5 C4 134.4(4) . . ?
C6 C5 C10 121.1(4) . . ?
C4 C5 C10 104.5(4) . . ?
C7 C6 C5 117.8(4) . . ?
C8 C7 C6 118.0(5) . . ?
C9 C8 C7 126.9(5) . . ?
C8 C9 C10 120.3(6) . . ?
C9 C10 C11 137.3(6) . . ?
C9 C10 C5 115.8(6) . . ?
C11 C10 C5 106.8(4) . . ?
N1 C11 C10 110.0(5) . . ?
N1 C11 K1 59.6(2) . . ?
C10 C11 K1 100.4(3) . . ?
C13 C12 N2 102.5(4) . . ?
C13 C12 K1 79.6(2) . 1_455 ?
N2 C12 K1 77.0(2) . 1_455 ?
C13 C12 K2 87.5(3) . . ?
N2 C12 K2 69.1(2) . . ?
K1 C12 K2 140.01(15) 1_455 . ?
C12 C13 C14 112.9(4) . . ?
C12 C13 K1 74.1(2) . 1_455 ?
C14 C13 K1 82.1(3) . 1_455 ?
C12 C13 K2 67.8(2) . . ?
C14 C13 K2 80.0(3) . . ?
K1 C13 K2 126.73(16) 1_455 . ?
C15 C14 C13 108.1(4) . . ?
C15 C14 K1 77.0(2) . 1_455 ?
C13 C14 K1 72.5(3) . 1_455 ?
C15 C14 K2 67.4(2) . . ?
C13 C14 K2 76.0(3) . . ?
K1 C14 K2 121.15(15) 1_455 . ?
C14 C15 N2 106.6(4) . . ?
C14 C15 C16 144.6(4) . . ?
N2 C15 C16 108.8(4) . . ?
C14 C15 K2 88.3(3) . . ?
N2 C15 K2 68.0(2) . . ?
C16 C15 K2 103.6(2) . . ?
C14 C15 K1 77.9(3) . 1_455 ?
N2 C15 K1 71.0(2) . 1_455 ?
C16 C15 K1 115.0(2) . 1_455 ?
K2 C15 K1 130.52(14) . 1_455 ?
C17 C16 C15 133.6(4) . . ?
C17 C16 C21 121.2(5) . . ?
C15 C16 C21 105.2(4) . . ?
C18 C17 C16 118.0(5) . . ?
C17 C18 C19 117.5(5) . . ?
C20 C19 C18 124.9(6) . . ?
C19 C20 C21 122.0(7) . . ?
C20 C21 C22 138.5(7) . . ?
C20 C21 C16 116.3(7) . . ?
C22 C21 C16 105.2(5) . . ?
N2 C22 C21 112.0(5) . . ?
N2 C22 K2 60.2(3) . . ?
C21 C22 K2 99.7(3) . . ?
N3 C23 C24 114.1(3) . . ?
N3 C23 K1 48.79(17) . . ?
C24 C23 K1 77.7(2) . . ?
N4 C24 C23 113.7(3) . . ?
N4 C24 K1 48.75(18) . . ?
C23 C24 K1 78.2(2) . . ?
N3 C25 K1 50.4(2) . . ?
N3 C26 K1 46.78(19) . . ?
N4 C27 K1 51.4(2) . . ?
N4 C28 K1 46.1(2) . . ?
N5 C29 C30 116.5(4) . . ?
N5 C29 K2 47.35(17) . . ?
C30 C29 K2 76.5(2) . . ?
N6 C30 C29 115.3(4) . . ?
N6 C30 K2 48.42(18) . . ?
C29 C30 K2 80.2(2) . . ?
N5 C32 K2 53.3(2) . . ?
N6 C34 K2 52.0(2) . . ?
N10 K3 N9 65.25(9) . . ?
N10 K3 N7 102.50(11) . . ?
N9 K3 N7 121.91(12) . . ?
N10 K3 C46 126.54(16) . 1_455 ?
N9 K3 C46 135.25(11) . 1_455 ?
N7 K3 C46 98.93(13) . 1_455 ?
N10 K3 C35 87.83(11) . . ?
N9 K3 C35 94.27(11) . . ?
N7 K3 C35 27.89(12) . . ?
C46 K3 C35 126.26(11) 1_455 . ?
N10 K3 C47 140.50(12) . 1_455 ?
N9 K3 C47 113.25(12) . 1_455 ?
N7 K3 C47 109.31(14) . 1_455 ?
C46 K3 C47 26.80(15) 1_455 1_455 ?
C35 K3 C47 130.46(13) . 1_455 ?
N10 K3 N8 100.08(14) . 1_455 ?
N9 K3 N8 118.16(11) . 1_455 ?
N7 K3 N8 119.90(13) . 1_455 ?
C46 K3 N8 28.85(15) 1_455 1_455 ?
C35 K3 N8 147.05(12) . 1_455 ?
C47 K3 N8 43.46(15) 1_455 1_455 ?
N10 K3 C38 129.09(10) . . ?
N9 K3 C38 123.25(11) . . ?
N7 K3 C38 27.09(11) . . ?
C46 K3 C38 84.73(13) 1_455 . ?
C35 K3 C38 44.49(11) . . ?
C47 K3 C38 86.38(12) 1_455 . ?
N8 K3 C38 112.21(14) 1_455 . ?
N10 K3 C48 120.43(12) . 1_455 ?
N9 K3 C48 91.71(11) . 1_455 ?
N7 K3 C48 134.34(13) . 1_455 ?
C46 K3 C48 43.78(13) 1_455 1_455 ?
C35 K3 C48 150.80(14) . 1_455 ?
C47 K3 C48 25.28(13) 1_455 1_455 ?
N8 K3 C48 42.32(13) 1_455 1_455 ?
C38 K3 C48 109.81(12) . 1_455 ?
N10 K3 C49 98.72(11) . 1_455 ?
N9 K3 C49 93.89(9) . 1_455 ?
N7 K3 C49 143.51(12) . 1_455 ?
C46 K3 C49 44.90(11) 1_455 1_455 ?
C35 K3 C49 171.14(11) . 1_455 ?
C47 K3 C49 42.17(13) 1_455 1_455 ?
N8 K3 C49 25.89(10) 1_455 1_455 ?
C38 K3 C49 127.22(12) . 1_455 ?
C48 K3 C49 25.22(12) 1_455 1_455 ?
N10 K3 C36 104.91(11) . . ?
N9 K3 C36 85.03(10) . . ?
N7 K3 C36 41.20(12) . . ?
C46 K3 C36 122.85(14) 1_455 . ?
C35 K3 C36 25.05(12) . . ?
C47 K3 C36 114.40(13) 1_455 . ?
N8 K3 C36 151.57(14) 1_455 . ?
C38 K3 C36 40.14(12) . . ?
C48 K3 C36 128.09(14) 1_455 . ?
C49 K3 C36 153.31(13) 1_455 . ?
N10 K3 C45 96.95(12) . . ?
N9 K3 C45 140.55(12) . . ?
N7 K3 C45 23.87(12) . . ?
C46 K3 C45 83.99(13) 1_455 . ?
C35 K3 C45 48.23(13) . . ?
C47 K3 C45 102.68(14) 1_455 . ?
N8 K3 C45 98.88(12) 1_455 . ?
C38 K3 C45 41.61(12) . . ?
C48 K3 C45 126.66(13) 1_455 . ?
C49 K3 C45 124.47(12) 1_455 . ?
C36 K3 C45 65.05(13) . . ?
N10 K3 C37 128.64(11) . . ?
N9 K3 C37 100.20(11) . . ?
N7 K3 C37 41.52(12) . . ?
C46 K3 C37 99.12(15) 1_455 . ?
C35 K3 C37 42.42(12) . . ?
C47 K3 C37 90.86(13) 1_455 . ?
N8 K3 C37 127.95(15) 1_455 . ?
C38 K3 C37 23.73(12) . . ?
C48 K3 C37 108.38(13) 1_455 . ?
C49 K3 C37 132.25(13) 1_455 . ?
C36 K3 C37 24.31(12) . . ?
C45 K3 C37 62.40(13) . . ?
N10 K3 C61 24.08(10) . . ?
N9 K3 C61 73.21(10) . . ?
N7 K3 C61 118.90(12) . . ?
C46 K3 C61 104.21(15) 1_455 . ?
C35 K3 C61 110.35(12) . . ?
C47 K3 C61 116.56(12) 1_455 . ?
N8 K3 C61 76.50(14) 1_455 . ?
C38 K3 C61 145.48(11) . . ?
C48 K3 C61 98.74(12) 1_455 . ?
C49 K3 C61 75.38(12) 1_455 . ?
C36 K3 C61 128.98(12) . . ?
C45 K3 C61 105.30(13) . . ?
C37 K3 C61 152.36(12) . . ?
N11 K4 N12 65.27(10) . . ?
N11 K4 N8 101.80(12) . . ?
N12 K4 N8 121.83(15) . . ?
N11 K4 C35 126.51(12) . . ?
N12 K4 C35 137.31(11) . . ?
N8 K4 C35 97.32(14) . . ?
N11 K4 N7 102.31(11) . . ?
N12 K4 N7 119.40(11) . . ?
N8 K4 N7 118.77(16) . . ?
C35 K4 N7 27.63(12) . . ?
N11 K4 C36 143.13(13) . . ?
N12 K4 C36 116.47(12) . . ?
N8 K4 C36 106.01(14) . . ?
C35 K4 C36 26.65(13) . . ?
N7 K4 C36 42.57(13) . . ?
N11 K4 C46 88.52(12) . . ?
N12 K4 C46 92.37(14) . . ?
N8 K4 C46 29.49(16) . . ?
C35 K4 C46 125.66(12) . . ?
N7 K4 C46 148.16(15) . . ?
C36 K4 C46 126.86(13) . . ?
N11 K4 C49 128.76(11) . . ?
N12 K4 C49 125.34(12) . . ?
N8 K4 C49 27.11(11) . . ?
C35 K4 C49 81.90(12) . . ?
N7 K4 C49 108.66(13) . . ?
C36 K4 C49 82.31(12) . . ?
C46 K4 C49 45.57(11) . . ?
N11 K4 C38 102.66(12) . . ?
N12 K4 C38 95.16(10) . . ?
N8 K4 C38 141.71(15) . . ?
C35 K4 C38 44.41(11) . . ?
N7 K4 C38 26.38(11) . . ?
C36 K4 C38 41.56(13) . . ?
C46 K4 C38 168.39(12) . . ?
C49 K4 C38 122.96(12) . . ?
N11 K4 C37 124.23(13) . . ?
N12 K4 C37 93.49(12) . . ?
N8 K4 C37 131.41(14) . . ?
C35 K4 C37 44.42(13) . . ?
N7 K4 C37 42.64(12) . . ?
C36 K4 C37 25.99(13) . . ?
C46 K4 C37 145.91(15) . . ?
C49 K4 C37 106.00(12) . . ?
C38 K4 C37 24.73(12) . . ?
N11 K4 C47 107.14(12) . . ?
N12 K4 C47 84.88(11) . . ?
N8 K4 C47 42.82(16) . . ?
C35 K4 C47 120.36(12) . . ?
N7 K4 C47 147.97(13) . . ?
C36 K4 C47 109.70(14) . . ?
C46 K4 C47 25.37(15) . . ?
C49 K4 C47 41.48(12) . . ?
C38 K4 C47 147.03(13) . . ?
C37 K4 C47 122.30(14) . . ?
N11 K4 C48 129.99(11) . . ?
N12 K4 C48 101.52(12) . . ?
N8 K4 C48 42.09(14) . . ?
C35 K4 C48 96.63(13) . . ?
N7 K4 C48 124.11(13) . . ?
C36 K4 C48 86.74(13) . . ?
C46 K4 C48 42.27(13) . . ?
C49 K4 C48 24.82(12) . . ?
C38 K4 C48 127.08(12) . . ?
C37 K4 C48 103.72(13) . . ?
C47 K4 C48 24.00(12) . . ?
N11 K4 C56 96.03(13) . . ?
N12 K4 C56 140.40(17) . . ?
N8 K4 C56 24.14(16) . . ?
C35 K4 C56 82.17(18) . . ?
N7 K4 C56 97.96(18) . . ?
C36 K4 C56 99.50(17) . . ?
C46 K4 C56 50.7(2) . . ?
C49 K4 C56 40.82(13) . . ?
C38 K4 C56 123.71(18) . . ?
C37 K4 C56 124.72(17) . . ?
C47 K4 C56 66.97(17) . . ?
C48 K4 C56 62.79(15) . . ?
N11 K4 C68 23.51(11) . . ?
N12 K4 C68 74.13(15) . . ?
N8 K4 C68 116.83(15) . . ?
C35 K4 C68 104.65(13) . . ?
N7 K4 C68 79.10(13) . . ?
C36 K4 C68 119.70(13) . . ?
C46 K4 C68 110.40(14) . . ?
C49 K4 C68 142.83(15) . . ?
C38 K4 C68 80.24(13) . . ?
C37 K4 C68 103.50(14) . . ?
C47 K4 C68 130.60(13) . . ?
C48 K4 C68 152.65(12) . . ?
C56 K4 C68 102.94(16) . . ?
C45 N7 C38 111.5(5) . . ?
C45 N7 C35 138.9(5) . . ?
C38 N7 C35 109.3(4) . . ?
C45 N7 K3 95.8(3) . . ?
C38 N7 K3 84.7(2) . . ?
C35 N7 K3 82.9(2) . . ?
C45 N7 K4 115.7(3) . . ?
C38 N7 K4 81.3(2) . . ?
C35 N7 K4 75.3(2) . . ?
K3 N7 K4 148.45(17) . . ?
C56 N8 C49 107.8(5) . . ?
C56 N8 C46 143.6(5) . . ?
C49 N8 C46 108.4(5) . . ?
C56 N8 K4 98.1(3) . . ?
C49 N8 K4 85.1(2) . . ?
C46 N8 K4 81.5(2) . . ?
C56 N8 K3 116.5(3) . 1_655 ?
C49 N8 K3 82.2(2) . 1_655 ?
C46 N8 K3 72.4(2) . 1_655 ?
K4 N8 K3 145.3(2) . 1_655 ?
C60 N9 C57 111.3(3) . . ?
C60 N9 C59 109.1(3) . . ?
C57 N9 C59 109.2(3) . . ?
C60 N9 K3 111.8(2) . . ?
C57 N9 K3 108.5(2) . . ?
C59 N9 K3 106.8(2) . . ?
C62 N10 C61 109.4(3) . . ?
C62 N10 C58 109.4(3) . . ?
C61 N10 C58 110.8(3) . . ?
C62 N10 K3 114.1(3) . . ?
C61 N10 K3 103.5(2) . . ?
C58 N10 K3 109.5(2) . . ?
C68 N11 C64 114.4(5) . . ?
C68 N11 C67 108.6(4) . . ?
C64 N11 C67 107.4(4) . . ?
C68 N11 K4 104.9(3) . . ?
C64 N11 K4 108.3(3) . . ?
C67 N11 K4 113.4(4) . . ?
C66 N12 C63 111.9(4) . . ?
C66 N12 C65 109.5(4) . . ?
C63 N12 C65 108.4(4) . . ?
C66 N12 K4 111.2(3) . . ?
C63 N12 K4 108.2(3) . . ?
C65 N12 K4 107.5(3) . . ?
C36 C35 N7 102.1(4) . . ?
C36 C35 K4 78.4(2) . . ?
N7 C35 K4 77.0(2) . . ?
C36 C35 K3 87.0(3) . . ?
N7 C35 K3 69.2(2) . . ?
K4 C35 K3 139.37(15) . . ?
C35 C36 C37 113.3(5) . . ?
C35 C36 K4 74.9(2) . . ?
C37 C36 K4 81.6(3) . . ?
C35 C36 K3 68.0(2) . . ?
C37 C36 K3 80.3(3) . . ?
K4 C36 K3 127.33(17) . . ?
C38 C37 C36 106.1(4) . . ?
C38 C37 K4 76.7(2) . . ?
C36 C37 K4 72.5(3) . . ?
C38 C37 K3 67.0(3) . . ?
C36 C37 K3 75.4(3) . . ?
K4 C37 K3 121.39(16) . . ?
C37 C38 N7 109.4(4) . . ?
C37 C38 C39 144.4(4) . . ?
N7 C38 C39 106.2(4) . . ?
C37 C38 K3 89.3(3) . . ?
N7 C38 K3 68.2(2) . . ?
C39 C38 K3 102.6(2) . . ?
C37 C38 K4 78.5(3) . . ?
N7 C38 K4 72.3(2) . . ?
C39 C38 K4 114.4(2) . . ?
K3 C38 K4 131.70(15) . . ?
C40 C39 C44 122.4(4) . . ?
C40 C39 C38 132.8(4) . . ?
C44 C39 C38 104.8(4) . . ?
C41 C40 C39 118.4(5) . . ?
C42 C41 C40 116.2(5) . . ?
C43 C42 C41 125.7(5) . . ?
C42 C43 C44 121.1(6) . . ?
C43 C44 C45 135.1(6) . . ?
C43 C44 C39 116.2(5) . . ?
C45 C44 C39 108.8(4) . . ?
N7 C45 C44 108.6(5) . . ?
N7 C45 K3 60.4(2) . . ?
C44 C45 K3 99.0(3) . . ?
C47 C46 N8 102.2(4) . . ?
C47 C46 K3 78.9(3) . 1_655 ?
N8 C46 K3 78.8(2) . 1_655 ?
C47 C46 K4 86.2(3) . . ?
N8 C46 K4 69.0(2) . . ?
K3 C46 K4 140.69(15) 1_655 . ?
C48 C47 C46 112.8(5) . . ?
C48 C47 K3 82.7(3) . 1_655 ?
C46 C47 K3 74.3(3) . 1_655 ?
C48 C47 K4 80.2(3) . . ?
C46 C47 K4 68.5(2) . . ?
K3 C47 K4 128.29(17) 1_655 . ?
C47 C48 C49 109.4(4) . . ?
C47 C48 K3 72.0(3) . 1_655 ?
C49 C48 K3 78.5(2) . 1_655 ?
C47 C48 K4 75.8(3) . . ?
C49 C48 K4 68.5(2) . . ?
K3 C48 K4 121.98(15) 1_655 . ?
C48 C49 N8 107.2(5) . . ?
C48 C49 C50 143.6(4) . . ?
N8 C49 C50 109.1(5) . . ?
C48 C49 K4 86.7(3) . . ?
N8 C49 K4 67.8(2) . . ?
C50 C49 K4 105.1(2) . . ?
C48 C49 K3 76.3(2) . 1_655 ?
N8 C49 K3 71.9(2) . 1_655 ?
C50 C49 K3 117.1(2) . 1_655 ?
K4 C49 K3 128.84(14) . 1_655 ?
C51 C50 C55 118.2(5) . . ?
C51 C50 C49 134.8(4) . . ?
C55 C50 C49 107.0(5) . . ?
C52 C51 C50 117.0(5) . . ?
C51 C52 C53 118.0(6) . . ?
C54 C53 C52 125.5(7) . . ?
C53 C54 C55 120.5(8) . . ?
C54 C55 C50 120.7(8) . . ?
C54 C55 C56 132.5(7) . . ?
C50 C55 C56 106.8(6) . . ?
N8 C56 C55 109.3(5) . . ?
N8 C56 K4 57.7(3) . . ?
C55 C56 K4 99.9(3) . . ?
N9 C57 C58 113.5(3) . . ?
N9 C57 K3 48.74(16) . . ?
C58 C57 K3 78.0(2) . . ?
N10 C58 C57 114.1(3) . . ?
N10 C58 K3 47.92(17) . . ?
C57 C58 K3 77.8(2) . . ?
N9 C59 K3 49.89(19) . . ?
N9 C60 K3 46.46(19) . . ?
N10 C61 K3 52.5(2) . . ?
C64 C63 N12 116.0(4) . . ?
C64 C63 K4 77.7(3) . . ?
N12 C63 K4 49.0(2) . . ?
C63 C64 N11 115.9(4) . . ?
C63 C64 K4 78.8(3) . . ?
N11 C64 K4 49.0(2) . . ?
N12 C65 K4 49.4(2) . . ?
N12 C66 K4 47.0(2) . . ?
N11 C68 K4 51.6(2) . . ?

loop_
_geom_bond_atom_site_label_1
_geom_bond_atom_site_label_2
_geom_bond_distance
_geom_bond_site_symmetry_2
_geom_bond_publ_flag
K1 N4 2.847(3) . ?
K1 N3 2.850(3) . ?
K1 N1 2.868(4) . ?
K1 C12 2.991(4) 1_655 ?
K1 N2 3.018(4) 1_655 ?
K1 C1 3.047(4) . ?
K1 C13 3.059(4) 1_655 ?
K1 C4 3.099(4) . ?
K1 C15 3.167(4) 1_655 ?
K1 C14 3.178(4) 1_655 ?
K1 C2 3.292(5) . ?
K1 C11 3.305(6) . ?
K1 C3 3.339(4) . ?
K1 C27 3.517(5) . ?
K2 N6 2.852(3) . ?
K2 N5 2.871(3) . ?
K2 N2 2.882(4) . ?
K2 C1 3.001(4) . ?
K2 N1 3.039(4) . ?
K2 C2 3.058(4) . ?
K2 C12 3.062(4) . ?
K2 C15 3.097(4) . ?
K2 C3 3.161(4) . ?
K2 C4 3.167(4) . ?
K2 C22 3.303(6) . ?
K2 C13 3.304(5) . ?
K2 C14 3.353(5) . ?
K2 C32 3.491(5) . ?
N1 C11 1.344(7) . ?
N1 C4 1.405(5) . ?
N1 C1 1.465(7) . ?
N2 C22 1.326(8) . ?
N2 C15 1.410(6) . ?
N2 C12 1.454(7) . ?
N2 K1 3.018(4) 1_455 ?
N3 C26 1.459(5) . ?
N3 C25 1.463(5) . ?
N3 C23 1.475(5) . ?
N4 C27 1.451(6) . ?
N4 C24 1.460(5) . ?
N4 C28 1.465(6) . ?
N5 C32 1.453(6) . ?
N5 C31 1.461(5) . ?
N5 C29 1.469(5) . ?
N6 C34 1.446(6) . ?
N6 C33 1.462(6) . ?
N6 C30 1.468(5) . ?
C1 C2 1.396(7) . ?
C2 C3 1.392(7) . ?
C3 C4 1.383(6) . ?
C4 C5 1.425(6) . ?
C5 C6 1.400(7) . ?
C5 C10 1.480(6) . ?
C6 C7 1.369(6) . ?
C7 C8 1.368(7) . ?
C8 C9 1.292(8) . ?
C9 C10 1.360(8) . ?
C10 C11 1.413(8) . ?
C12 C13 1.379(7) . ?
C12 K1 2.991(4) 1_455 ?
C13 C14 1.380(7) . ?
C13 K1 3.059(4) 1_455 ?
C14 C15 1.377(7) . ?
C14 K1 3.178(4) 1_455 ?
C15 C16 1.442(7) . ?
C15 K1 3.167(4) 1_455 ?
C16 C17 1.385(7) . ?
C16 C21 1.473(7) . ?
C17 C18 1.369(8) . ?
C18 C19 1.390(9) . ?
C19 C20 1.300(9) . ?
C20 C21 1.311(9) . ?
C21 C22 1.429(9) . ?
C23 C24 1.498(6) . ?
C29 C30 1.470(6) . ?
K3 N10 2.836(3) . ?
K3 N9 2.852(3) . ?
K3 N7 2.868(4) . ?
K3 C46 2.988(4) 1_455 ?
K3 C35 3.045(4) . ?
K3 C47 3.046(5) 1_455 ?
K3 N8 3.076(4) 1_455 ?
K3 C38 3.076(4) . ?
K3 C48 3.176(4) 1_455 ?
K3 C49 3.205(4) 1_455 ?
K3 C36 3.280(5) . ?
K3 C45 3.283(5) . ?
K3 C37 3.342(5) . ?
K3 C61 3.478(5) . ?
K4 N11 2.838(4) . ?
K4 N12 2.851(3) . ?
K4 N8 2.870(4) . ?
K4 C35 2.994(4) . ?
K4 N7 3.016(4) . ?
K4 C36 3.037(4) . ?
K4 C46 3.039(4) . ?
K4 C49 3.087(4) . ?
K4 C38 3.130(4) . ?
K4 C37 3.151(5) . ?
K4 C47 3.260(5) . ?
K4 C48 3.313(5) . ?
K4 C56 3.360(7) . ?
K4 C68 3.500(6) . ?
N7 C45 1.335(7) . ?
N7 C38 1.407(6) . ?
N7 C35 1.435(6) . ?
N8 C56 1.388(10) . ?
N8 C49 1.412(6) . ?
N8 C46 1.513(8) . ?
N8 K3 3.076(4) 1_655 ?
N9 C60 1.455(5) . ?
N9 C57 1.468(5) . ?
N9 C59 1.475(5) . ?
N10 C62 1.455(5) . ?
N10 C61 1.459(6) . ?
N10 C58 1.466(5) . ?
N11 C68 1.444(6) . ?
N11 C64 1.457(6) . ?
N11 C67 1.478(7) . ?
N12 C66 1.452(5) . ?
N12 C63 1.459(6) . ?
N12 C65 1.469(6) . ?
C35 C36 1.391(7) . ?
C36 C37 1.396(7) . ?
C37 C38 1.345(7) . ?
C38 C39 1.474(6) . ?
C39 C40 1.411(7) . ?
C39 C44 1.434(7) . ?
C40 C41 1.405(7) . ?
C41 C42 1.381(7) . ?
C42 C43 1.341(8) . ?
C43 C44 1.357(7) . ?
C44 C45 1.413(8) . ?
C46 C47 1.400(8) . ?
C46 K3 2.988(4) 1_655 ?
C47 C48 1.367(7) . ?
C47 K3 3.046(5) 1_655 ?
C48 C49 1.393(7) . ?
C48 K3 3.176(4) 1_655 ?
C49 C50 1.431(7) . ?
C49 K3 3.205(4) 1_655 ?
C50 C51 1.392(7) . ?
C50 C55 1.426(6) . ?
C51 C52 1.354(8) . ?
C52 C53 1.380(10) . ?
C53 C54 1.233(10) . ?
C54 C55 1.275(11) . ?
C55 C56 1.446(10) . ?
C57 C58 1.509(5) . ?
C63 C64 1.456(8) . ?
